data_4309525
loop_
_publ_author_name
'Maurizio Casarin'
'Carlo Corvaja'
'Corrado Di Nicola'
'Daniele Falcomer'
'Lorenzo Franco'
'Magda Monari'
'Luciano Pandolfo'
'Claudio Pettinari'
'Fabio Piccinelli'

_publ_section_title
;
One-Dimensional and Two-Dimensional Coordination Polymers from
Self-Assembling of Trinuclear Triangular Cu(II) Secondary Building Units
;
_journal_name_full 'Inorganic Chemistry'
_journal_page_first 6265
_journal_page_last 6276
_journal_paper_doi 10.1021/ic050678l
_journal_volume 44
_journal_year 2005
_chemical_formula_sum 'C17 H22 Cu3 N10 O6'
_chemical_formula_weight 653.07
_chemical_name_systematic
; 
 ? 
;
_space_group_IT_number 4
_symmetry_cell_setting monoclinic
_symmetry_space_group_name_Hall 'P 2yb'
_symmetry_space_group_name_H-M 'P 1 21 1'
_atom_sites_solution_hydrogens geom
_atom_sites_solution_primary direct
_atom_sites_solution_secondary difmap
_audit_creation_method SHELXL-97
_cell_angle_alpha 90.00
_cell_angle_beta 97.9980(10)
_cell_angle_gamma 90.00
_cell_formula_units_Z 2
_cell_length_a 7.7544(2)
_cell_length_b 16.9830(4)
_cell_length_c 9.0732(2)
_cell_measurement_temperature 293(2)
_cell_volume 1183.25(5)
_computing_cell_refinement SMART
_computing_data_collection SMART
_computing_data_reduction SAINT+
_computing_molecular_graphics 'ORTEP-3 (Farrugia, 2002)'
_computing_publication_material 'SHELXL-97 (Sheldrick, 1997)'
_computing_structure_refinement 'SHELXL-97 (Sheldrick, 1997)'
_computing_structure_solution 'SIR-97 (Giacovazzo, 1997)'
_diffrn_ambient_temperature 293(2)
_diffrn_measured_fraction_theta_full 0.999
_diffrn_measured_fraction_theta_max 0.999
_diffrn_measurement_device_type 'Bruker AXS CCD diffractometer'
_diffrn_measurement_method 'omega and phi scans'
_diffrn_radiation_monochromator graphite
_diffrn_radiation_source 'fine-focus sealed tube'
_diffrn_radiation_type MoK\a
_diffrn_radiation_wavelength 0.71073
_diffrn_reflns_av_R_equivalents 0.0351
_diffrn_reflns_av_sigmaI/netI 0.0382
_diffrn_reflns_limit_h_max 10
_diffrn_reflns_limit_h_min -10
_diffrn_reflns_limit_k_max 23
_diffrn_reflns_limit_k_min -23
_diffrn_reflns_limit_l_max 12
_diffrn_reflns_limit_l_min -12
_diffrn_reflns_number 15519
_diffrn_reflns_theta_full 30.02
_diffrn_reflns_theta_max 30.02
_diffrn_reflns_theta_min 2.27
_exptl_absorpt_coefficient_mu 2.728
_exptl_absorpt_correction_T_max 1.00
_exptl_absorpt_correction_T_min 0.72
_exptl_absorpt_correction_type empirical
_exptl_absorpt_process_details SADABS
_exptl_crystal_colour 'dark blue'
_exptl_crystal_density_diffrn 1.833
_exptl_crystal_density_method 'not measured'
_exptl_crystal_description block
_exptl_crystal_F_000 658
_exptl_crystal_size_max 0.25
_exptl_crystal_size_mid 0.20
_exptl_crystal_size_min 0.12
_refine_diff_density_max 0.629
_refine_diff_density_min -0.402
_refine_diff_density_rms 0.075
_refine_ls_abs_structure_details 'Flack H D (1983), Acta Cryst. A39, 876-881'
_refine_ls_abs_structure_Flack 0.040(11)
_refine_ls_extinction_method none
_refine_ls_goodness_of_fit_ref 0.985
_refine_ls_hydrogen_treatment mixed
_refine_ls_matrix_type full
_refine_ls_number_parameters 335
_refine_ls_number_reflns 6814
_refine_ls_number_restraints 4
_refine_ls_restrained_S_all 0.986
_refine_ls_R_factor_all 0.0363
_refine_ls_R_factor_gt 0.0321
_refine_ls_shift/su_max 0.022
_refine_ls_shift/su_mean 0.001
_refine_ls_structure_factor_coef Fsqd
_refine_ls_weighting_details 'calc w=1/[\s^2^(Fo^2^)+(0.0420P)^2^+0.0000P] where P=(Fo^2^+2Fc^2^)/3'
_refine_ls_weighting_scheme calc
_refine_ls_wR_factor_gt 0.0740
_refine_ls_wR_factor_ref 0.0758
_reflns_number_gt 6137
_reflns_number_total 6814
_reflns_threshold_expression >2sigma(I)
_cod_data_source_file ic050678lsi20050502_010132_1.cif
_cod_data_source_block '[Cu3(OH)(pz)3(HCOO)2(Hpz)2'
_cod_depositor_comments
;
The following automatic conversions were performed:
'_symmetry_cell_setting' value 'Monoclinic' changed to 'monoclinic'
according to '/home/saulius/struct/CIF-dictionaries/cif_core.dic'
dictionary named 'cif_core.dic' version 2.4.1 from 2010-06-29.

Automatic conversion script
Id: cif_fix_enum 1527 2010-12-29 10:47:43Z saulius 
;
_cod_database_code 4309525

loop_
_symmetry_equiv_pos_as_xyz
'x, y, z'
'-x, y+1/2, -z'

loop_
_atom_site_label
_atom_site_type_symbol
_atom_site_fract_x
_atom_site_fract_y
_atom_site_fract_z
_atom_site_U_iso_or_equiv
_atom_site_adp_type
_atom_site_occupancy
_atom_site_symmetry_multiplicity
_atom_site_calc_flag
_atom_site_refinement_flags
_atom_site_disorder_assembly
_atom_site_disorder_group
Cu1 Cu 0.00558(4) 0.36865(2) 0.37737(3) 0.02770(8) Uani 1 1 d . . .
Cu2 Cu 0.25592(4) 0.31087(2) 0.12546(4) 0.03031(8) Uani 1 1 d . . .
Cu3 Cu 0.23006(5) 0.19660(2) 0.40799(4) 0.03498(9) Uani 1 1 d . . .
O1 O 0.1026(2) 0.27766(11) 0.2743(2) 0.0268(4) Uani 1 1 d D . .
C10 C -0.0202(5) 0.2498(2) 0.7713(4) 0.0470(8) Uani 1 1 d . . .
H10 H -0.0589 0.2404 0.8621 0.056 Uiso 1 1 calc R . .
N5 N 0.1078(4) 0.23495(15) 0.5675(3) 0.0350(5) Uani 1 1 d . . .
C4 C -0.0047(5) 0.5227(2) 0.0236(4) 0.0437(7) Uani 1 1 d . . .
H4 H -0.0406 0.5669 -0.0329 0.052 Uiso 1 1 calc R . .
N3 N 0.3323(3) 0.20183(17) 0.1153(3) 0.0360(5) Uani 1 1 d . . .
N6 N 0.0288(3) 0.30669(16) 0.5588(2) 0.0316(5) Uani 1 1 d . . .
O2 O -0.2891(3) 0.35034(16) 0.3084(3) 0.0477(6) Uani 1 1 d . . .
N1 N 0.0194(3) 0.43071(15) 0.2000(3) 0.0319(5) Uani 1 1 d . . .
N10 N 0.3718(4) 0.05127(17) 0.5761(3) 0.0412(6) Uani 1 1 d . . .
H10N H 0.2810 0.0239 0.5440 0.049 Uiso 1 1 calc R . .
C1 C -0.3904(4) 0.3191(2) 0.3832(4) 0.0442(7) Uani 1 1 d . . .
C6 C 0.4105(4) 0.1611(2) 0.0177(4) 0.0426(7) Uani 1 1 d . . .
H6 H 0.4313 0.1800 -0.0744 0.051 Uiso 1 1 calc R . .
C7 C 0.4557(5) 0.0877(2) 0.0720(4) 0.0470(8) Uani 1 1 d . . .
H7 H 0.5114 0.0478 0.0264 0.056 Uiso 1 1 calc R . .
C8 C 0.3999(5) 0.0861(2) 0.2105(4) 0.0468(8) Uani 1 1 d . . .
H8 H 0.4118 0.0436 0.2757 0.056 Uiso 1 1 calc R . .
N2 N 0.1322(3) 0.41185(15) 0.1038(3) 0.0332(5) Uani 1 1 d . . .
N7 N 0.4146(3) 0.34391(17) -0.0212(3) 0.0378(6) Uani 1 1 d . . .
O4 O -0.0568(3) 0.46620(14) 0.4879(3) 0.0435(5) Uani 1 1 d . . .
N4 N 0.3262(4) 0.15511(15) 0.2361(3) 0.0358(5) Uani 1 1 d . . .
C2 C 0.0464(5) 0.5109(2) 0.5687(4) 0.0446(8) Uani 1 1 d . . .
O3 O -0.5508(3) 0.31837(17) 0.3609(3) 0.0489(6) Uani 1 1 d . . .
C11 C -0.0493(4) 0.3157(2) 0.6818(3) 0.0396(7) Uani 1 1 d . . .
H11 H -0.1132 0.3596 0.7030 0.048 Uiso 1 1 calc R . .
O5 O 0.0034(4) 0.57203(18) 0.6254(3) 0.0615(8) Uani 1 1 d . . .
C5 C 0.1196(4) 0.4676(2) -0.0017(4) 0.0409(7) Uani 1 1 d . . .
H5 H 0.1847 0.4690 -0.0803 0.049 Uiso 1 1 calc R . .
C9 C 0.0783(5) 0.2017(2) 0.6962(3) 0.0453(7) Uani 1 1 d . . .
H9 H 0.1197 0.1526 0.7295 0.054 Uiso 1 1 calc R . .
N9 N 0.3901(3) 0.12862(16) 0.5504(3) 0.0385(6) Uani 1 1 d . . .
C16 C 0.6284(5) 0.0838(3) 0.6910(5) 0.0552(10) Uani 1 1 d . . .
H16 H 0.7384 0.0822 0.7468 0.066 Uiso 1 1 calc R . .
C3 C -0.0624(4) 0.49690(19) 0.1512(4) 0.0379(6) Uani 1 1 d . . .
H3 H -0.1469 0.5221 0.1976 0.046 Uiso 1 1 calc R . .
C17 C 0.5150(5) 0.0228(2) 0.6588(5) 0.0537(9) Uani 1 1 d . . .
H17 H 0.5336 -0.0292 0.6889 0.064 Uiso 1 1 calc R . .
C15 C 0.5443(5) 0.1483(2) 0.6225(4) 0.0474(8) Uani 1 1 d . . .
H15 H 0.5898 0.1991 0.6265 0.057 Uiso 1 1 calc R . .
N8 N 0.5789(3) 0.36460(19) 0.0211(3) 0.0392(5) Uani 1 1 d . . .
H8N H 0.6280 0.3668 0.1120 0.047 Uiso 1 1 calc R . .
C13 C 0.5384(5) 0.3730(3) -0.2218(4) 0.0477(8) Uani 1 1 d . . .
H13 H 0.5548 0.3819 -0.3201 0.057 Uiso 1 1 calc R . .
C12 C 0.3904(4) 0.3486(2) -0.1704(4) 0.0444(8) Uani 1 1 d . . .
H12 H 0.2866 0.3367 -0.2306 0.053 Uiso 1 1 calc R . .
C14 C 0.6574(5) 0.3816(3) -0.0968(4) 0.0530(10) Uani 1 1 d . . .
H14 H 0.7731 0.3967 -0.0944 0.064 Uiso 1 1 calc R . .
O1W O -0.1580(4) 0.1787(2) 0.1642(4) 0.0683(8) Uiso 1 1 d D . .
H1W H -0.155(7) 0.160(3) 0.264(3) 0.082 Uiso 1 1 d D . .
H2W H -0.224(6) 0.179(4) 0.242(4) 0.082 Uiso 1 1 d D . .
H1 H 0.022(5) 0.251(3) 0.224(5) 0.082 Uiso 1 1 d D . .
H100 H -0.341(7) 0.302(3) 0.475(6) 0.082 Uiso 1 1 d . . .
H2 H 0.173(8) 0.495(3) 0.570(6) 0.082 Uiso 1 1 d . . .

loop_
_atom_site_aniso_label
_atom_site_aniso_U_11
_atom_site_aniso_U_22
_atom_site_aniso_U_33
_atom_site_aniso_U_23
_atom_site_aniso_U_13
_atom_site_aniso_U_12
Cu1 0.02744(15) 0.03041(16) 0.02471(15) 0.00023(13) 0.00178(12) 0.00325(13)
Cu2 0.02769(15) 0.03292(17) 0.03164(17) 0.00220(14) 0.00873(12) -0.00031(14)
Cu3 0.04062(19) 0.03768(19) 0.02544(15) 0.00065(14) 0.00032(13) 0.01399(16)
O1 0.0246(8) 0.0293(9) 0.0261(9) 0.0005(7) 0.0018(7) -0.0002(7)
C10 0.0483(19) 0.062(2) 0.0320(16) 0.0055(15) 0.0120(14) -0.0079(17)
N5 0.0435(14) 0.0335(13) 0.0276(12) 0.0025(9) 0.0033(10) 0.0051(11)
C4 0.0429(17) 0.0378(17) 0.0486(19) 0.0104(14) 0.0002(14) -0.0036(14)
N3 0.0362(12) 0.0396(14) 0.0326(11) -0.0017(11) 0.0058(9) 0.0034(11)
N6 0.0288(10) 0.0407(13) 0.0253(10) 0.0016(10) 0.0040(8) 0.0057(10)
O2 0.0308(10) 0.0722(18) 0.0389(12) 0.0119(11) 0.0006(9) -0.0051(10)
N1 0.0326(12) 0.0296(12) 0.0335(12) 0.0002(9) 0.0046(9) 0.0010(9)
N10 0.0362(14) 0.0354(14) 0.0509(16) 0.0019(12) 0.0019(12) -0.0024(11)
C1 0.0415(16) 0.055(2) 0.0327(15) 0.0024(15) -0.0050(12) -0.0118(16)
C6 0.0414(17) 0.0498(19) 0.0380(16) -0.0082(14) 0.0111(13) 0.0012(14)
C7 0.0426(17) 0.0493(19) 0.050(2) -0.0156(16) 0.0076(15) 0.0086(15)
C8 0.054(2) 0.0378(17) 0.0480(19) -0.0020(14) 0.0061(16) 0.0106(15)
N2 0.0327(12) 0.0343(13) 0.0330(12) 0.0045(10) 0.0059(10) 0.0002(10)
N7 0.0299(12) 0.0491(16) 0.0351(13) 0.0025(11) 0.0075(10) -0.0024(10)
O4 0.0436(12) 0.0450(13) 0.0406(12) -0.0085(10) 0.0012(10) 0.0128(10)
N4 0.0391(13) 0.0341(13) 0.0338(13) -0.0017(10) 0.0038(10) 0.0068(10)
C2 0.0410(18) 0.0477(19) 0.0439(18) -0.0023(15) 0.0020(15) 0.0071(15)
O3 0.0313(10) 0.0632(16) 0.0516(13) -0.0072(13) 0.0039(9) -0.0105(11)
C11 0.0324(13) 0.0581(19) 0.0287(13) 0.0002(14) 0.0052(11) 0.0073(15)
O5 0.0711(19) 0.0492(16) 0.0624(18) -0.0173(13) 0.0027(15) 0.0124(13)
C5 0.0435(17) 0.0419(17) 0.0384(16) 0.0105(13) 0.0092(13) -0.0065(14)
C9 0.060(2) 0.0408(17) 0.0356(15) 0.0106(14) 0.0072(14) 0.0042(16)
N9 0.0387(13) 0.0352(13) 0.0389(13) 0.0032(11) -0.0037(11) 0.0058(11)
C16 0.0370(17) 0.062(2) 0.061(2) 0.0201(19) -0.0097(16) -0.0009(17)
C3 0.0373(15) 0.0323(15) 0.0431(16) 0.0010(12) 0.0013(13) 0.0039(12)
C17 0.053(2) 0.044(2) 0.062(2) 0.0165(17) -0.0032(17) 0.0082(16)
C15 0.0427(17) 0.0394(18) 0.056(2) 0.0125(15) -0.0063(15) -0.0092(14)
N8 0.0346(12) 0.0482(14) 0.0348(12) -0.0018(12) 0.0053(10) -0.0057(12)
C13 0.0559(19) 0.055(2) 0.0349(15) -0.0058(16) 0.0168(14) -0.0105(18)
C12 0.0378(16) 0.057(2) 0.0372(16) -0.0006(14) 0.0021(13) -0.0074(14)
C14 0.0425(17) 0.077(3) 0.0430(18) -0.0117(18) 0.0174(14) -0.0205(18)

loop_
_atom_type_symbol
_atom_type_description
_atom_type_scat_dispersion_real
_atom_type_scat_dispersion_imag
_atom_type_scat_source
C C 0.0033 0.0016 'International Tables Vol C Tables 4.2.6.8 and 6.1.1.4'
H H 0.0000 0.0000 'International Tables Vol C Tables 4.2.6.8 and 6.1.1.4'
N N 0.0061 0.0033 'International Tables Vol C Tables 4.2.6.8 and 6.1.1.4'
O O 0.0106 0.0060 'International Tables Vol C Tables 4.2.6.8 and 6.1.1.4'
Cu Cu 0.3201 1.2651 'International Tables Vol C Tables 4.2.6.8 and 6.1.1.4'

loop_
_geom_angle_atom_site_label_1
_geom_angle_atom_site_label_2
_geom_angle_atom_site_label_3
_geom_angle
_geom_angle_site_symmetry_1
_geom_angle_site_symmetry_3
_geom_angle_publ_flag
N1 Cu1 N6 171.60(10) . . ?
N1 Cu1 O1 87.94(9) . . ?
N6 Cu1 O1 88.94(9) . . ?
N1 Cu1 O4 90.61(10) . . ?
N6 Cu1 O4 91.36(10) . . ?
O1 Cu1 O4 171.79(9) . . ?
N1 Cu1 O2 90.88(9) . . ?
N6 Cu1 O2 97.37(9) . . ?
O1 Cu1 O2 101.03(9) . . ?
O4 Cu1 O2 87.07(10) . . ?
N1 Cu1 N2 23.66(9) . . ?
N6 Cu1 N2 149.79(8) . . ?
O1 Cu1 N2 66.45(8) . . ?
O4 Cu1 N2 110.49(9) . . ?
O2 Cu1 N2 104.12(8) . . ?
N1 Cu1 N5 151.51(9) . . ?
N6 Cu1 N5 23.64(9) . . ?
O1 Cu1 N5 65.45(8) . . ?
O4 Cu1 N5 114.21(9) . . ?
O2 Cu1 N5 103.57(8) . . ?
N2 Cu1 N5 127.87(7) . . ?
N1 Cu1 C2 91.66(10) . . ?
N6 Cu1 C2 87.45(11) . . ?
O1 Cu1 C2 152.13(9) . . ?
O4 Cu1 C2 19.82(10) . . ?
O2 Cu1 C2 106.84(10) . . ?
N2 Cu1 C2 105.94(9) . . ?
N5 Cu1 C2 106.99(9) . . ?
N1 Cu1 C3 19.76(10) . . ?
N6 Cu1 C3 164.60(10) . . ?
O1 Cu1 C3 106.44(9) . . ?
O4 Cu1 C3 73.31(9) . . ?
O2 Cu1 C3 80.71(9) . . ?
N2 Cu1 C3 43.40(8) . . ?
N5 Cu1 C3 171.26(8) . . ?
C2 Cu1 C3 78.59(10) . . ?
N1 Cu1 C11 163.99(10) . . ?
N6 Cu1 C11 20.28(10) . . ?
O1 Cu1 C11 108.04(9) . . ?
O4 Cu1 C11 73.44(10) . . ?
O2 Cu1 C11 86.95(8) . . ?
N2 Cu1 C11 168.26(7) . . ?
N5 Cu1 C11 43.62(9) . . ?
C2 Cu1 C11 73.86(10) . . ?
C3 Cu1 C11 144.99(9) . . ?
N1 Cu1 Cu2 59.21(7) . . ?
N6 Cu1 Cu2 115.24(7) . . ?
O1 Cu1 Cu2 33.34(5) . . ?
O4 Cu1 Cu2 141.06(8) . . ?
O2 Cu1 Cu2 115.00(7) . . ?
N2 Cu1 Cu2 35.74(5) . . ?
N5 Cu1 Cu2 92.31(5) . . ?
C2 Cu1 Cu2 127.88(8) . . ?
C3 Cu1 Cu2 78.95(7) . . ?
C11 Cu1 Cu2 135.51(7) . . ?
N1 Cu1 Cu3 116.69(7) . . ?
N6 Cu1 Cu3 58.52(7) . . ?
O1 Cu1 Cu3 32.16(5) . . ?
O4 Cu1 Cu3 144.82(7) . . ?
O2 Cu1 Cu3 112.58(7) . . ?
N2 Cu1 Cu3 93.28(5) . . ?
N5 Cu1 Cu3 35.00(5) . . ?
C2 Cu1 Cu3 129.94(7) . . ?
C3 Cu1 Cu3 136.34(7) . . ?
C11 Cu1 Cu3 78.62(7) . . ?
Cu2 Cu1 Cu3 57.547(10) . . ?
N3 Cu2 N2 166.64(11) . . ?
N3 Cu2 O1 88.68(9) . . ?
N2 Cu2 O1 89.18(9) . . ?
N3 Cu2 N7 90.92(11) . . ?
N2 Cu2 N7 91.46(11) . . ?
O1 Cu2 N7 178.82(10) . . ?
N3 Cu2 O3 86.40(10) . 1_655 ?
N2 Cu2 O3 105.95(10) . 1_655 ?
O1 Cu2 O3 76.93(8) . 1_655 ?
N7 Cu2 O3 101.94(9) . 1_655 ?
N3 Cu2 N4 24.82(9) . . ?
N2 Cu2 N4 155.80(9) . . ?
O1 Cu2 N4 66.66(8) . . ?
N7 Cu2 N4 112.73(10) . . ?
O3 Cu2 N4 71.10(9) 1_655 . ?
N3 Cu2 N1 152.72(9) . . ?
N2 Cu2 N1 24.20(9) . . ?
O1 Cu2 N1 65.37(7) . . ?
N7 Cu2 N1 115.18(10) . . ?
O3 Cu2 N1 95.23(8) 1_655 . ?
N4 Cu2 N1 131.93(7) . . ?
N3 Cu2 N8 90.10(10) . . ?
N2 Cu2 N8 97.06(10) . . ?
O1 Cu2 N8 156.49(7) . . ?
N7 Cu2 N8 22.39(9) . . ?
O3 Cu2 N8 79.56(8) 1_655 . ?
N4 Cu2 N8 105.74(8) . . ?
N1 Cu2 N8 117.02(8) . . ?
N3 Cu2 C6 18.53(10) . . ?
N2 Cu2 C6 155.66(10) . . ?
O1 Cu2 C6 106.27(9) . . ?
N7 Cu2 C6 73.45(10) . . ?
O3 Cu2 C6 95.98(10) 1_655 . ?
N4 Cu2 C6 43.22(9) . . ?
N1 Cu2 C6 164.00(8) . . ?
N8 Cu2 C6 76.34(9) . . ?
N3 Cu2 C5 155.18(10) . . ?
N2 Cu2 C5 19.04(10) . . ?
O1 Cu2 C5 107.21(8) . . ?
N7 Cu2 C5 73.54(10) . . ?
O3 Cu2 C5 115.29(10) 1_655 . ?
N4 Cu2 C5 170.60(8) . . ?
N1 Cu2 C5 43.12(8) . . ?
N8 Cu2 C5 82.67(9) . . ?
C6 Cu2 C5 138.27(9) . . ?
N3 Cu2 Cu3 61.42(7) . . ?
N2 Cu2 Cu3 121.27(7) . . ?
O1 Cu2 Cu3 35.90(5) . . ?
N7 Cu2 Cu3 143.09(8) . . ?
O3 Cu2 Cu3 55.70(6) 1_655 . ?
N4 Cu2 Cu3 36.63(5) . . ?
N1 Cu2 Cu3 97.22(5) . . ?
N8 Cu2 Cu3 126.08(6) . . ?
C6 Cu2 Cu3 79.85(7) . . ?
C5 Cu2 Cu3 140.30(7) . . ?
N3 Cu2 Cu1 121.30(7) . . ?
N2 Cu2 Cu1 59.32(7) . . ?
O1 Cu2 Cu1 33.44(6) . . ?
N7 Cu2 Cu1 146.69(8) . . ?
O3 Cu2 Cu1 74.35(6) 1_655 . ?
N4 Cu2 Cu1 97.59(5) . . ?
N1 Cu2 Cu1 35.30(5) . . ?
N8 Cu2 Cu1 136.85(6) . . ?
C6 Cu2 Cu1 139.44(7) . . ?
C5 Cu2 Cu1 78.34(7) . . ?
Cu3 Cu2 Cu1 61.963(10) . . ?
N5 Cu3 N4 173.41(12) . . ?
N5 Cu3 O1 88.28(9) . . ?
N4 Cu3 O1 88.58(9) . . ?
N5 Cu3 N9 92.01(11) . . ?
N4 Cu3 N9 92.05(11) . . ?
O1 Cu3 N9 170.40(10) . . ?
N5 Cu3 O3 103.84(10) . 1_655 ?
N4 Cu3 O3 80.46(10) . 1_655 ?
O1 Cu3 O3 69.65(8) . 1_655 ?
N9 Cu3 O3 101.00(10) . 1_655 ?
N5 Cu3 O5 87.60(11) . 2_546 ?
N4 Cu3 O5 87.34(11) . 2_546 ?
O1 Cu3 O5 101.45(8) . 2_546 ?
N9 Cu3 O5 88.15(10) . 2_546 ?
O3 Cu3 O5 164.93(8) 1_655 2_546 ?
N5 Cu3 N3 154.17(9) . . ?
N4 Cu3 N3 24.26(9) . . ?
O1 Cu3 N3 66.15(8) . . ?
N9 Cu3 N3 112.57(10) . . ?
O3 Cu3 N3 65.00(8) 1_655 . ?
O5 Cu3 N3 100.51(8) 2_546 . ?
N5 Cu3 N6 23.69(9) . . ?
N4 Cu3 N6 154.30(9) . . ?
O1 Cu3 N6 65.78(7) . . ?
N9 Cu3 N6 112.90(9) . . ?
O3 Cu3 N6 88.47(8) 1_655 . ?
O5 Cu3 N6 99.05(9) 2_546 . ?
N3 Cu3 N6 130.67(7) . . ?
N5 Cu3 C15 92.55(11) . . ?
N4 Cu3 C15 93.07(11) . . ?
O1 Cu3 C15 149.89(9) . . ?
N9 Cu3 C15 20.51(10) . . ?
O3 Cu3 C15 80.98(8) 1_655 . ?
O5 Cu3 C15 108.66(9) 2_546 . ?
N3 Cu3 C15 107.63(9) . . ?
N6 Cu3 C15 108.10(9) . . ?
N5 Cu3 C9 19.49(10) . . ?
N4 Cu3 C9 160.46(11) . . ?
O1 Cu3 C9 106.64(9) . . ?
N9 Cu3 C9 75.01(10) . . ?
O3 Cu3 C9 115.95(9) 1_655 . ?
O5 Cu3 C9 77.82(10) 2_546 . ?
N3 Cu3 C9 172.29(8) . . ?
N6 Cu3 C9 43.18(8) . . ?
C15 Cu3 C9 79.96(10) . . ?
N5 Cu3 C8 160.98(11) . . ?
N4 Cu3 C8 19.07(10) . . ?
O1 Cu3 C8 106.66(9) . . ?
N9 Cu3 C8 75.25(11) . . ?
O3 Cu3 C8 92.58(9) 1_655 . ?
O5 Cu3 C8 78.08(10) 2_546 . ?
N3 Cu3 C8 43.32(9) . . ?
N6 Cu3 C8 171.43(8) . . ?
C15 Cu3 C8 80.46(11) . . ?
C9 Cu3 C8 141.98(10) . . ?
N5 Cu3 Cu2 118.48(7) . . ?
N4 Cu3 Cu2 60.78(8) . . ?
O1 Cu3 Cu2 35.85(5) . . ?
N9 Cu3 Cu2 138.24(8) . . ?
O3 Cu3 Cu2 47.09(5) 1_655 . ?
O5 Cu3 Cu2 118.77(6) 2_546 . ?
N3 Cu3 Cu2 36.54(6) . . ?
N6 Cu3 Cu2 94.81(5) . . ?
C15 Cu3 Cu2 122.68(7) . . ?
C9 Cu3 Cu2 137.97(7) . . ?
C8 Cu3 Cu2 79.78(7) . . ?
N5 Cu3 Cu1 58.40(7) . . ?
N4 Cu3 Cu1 119.62(8) . . ?
O1 Cu3 Cu1 32.22(5) . . ?
N9 Cu3 Cu1 143.66(8) . . ?
O3 Cu3 Cu1 70.15(6) 1_655 . ?
O5 Cu3 Cu1 109.16(7) 2_546 . ?
N3 Cu3 Cu1 95.85(6) . . ?
N6 Cu3 Cu1 34.83(5) . . ?
C15 Cu3 Cu1 130.30(8) . . ?
C9 Cu3 Cu1 77.78(7) . . ?
C8 Cu3 Cu1 138.37(7) . . ?
Cu2 Cu3 Cu1 60.489(10) . . ?
Cu2 O1 Cu3 108.24(9) . . ?
Cu2 O1 Cu1 113.22(9) . . ?
Cu3 O1 Cu1 115.62(9) . . ?
C9 C10 C11 104.4(3) . . ?
C9 N5 N6 107.2(3) . . ?
C9 N5 Cu3 131.6(2) . . ?
N6 N5 Cu3 121.18(18) . . ?
C9 N5 Cu1 141.4(2) . . ?
N6 N5 Cu1 34.88(12) . . ?
Cu3 N5 Cu1 86.60(9) . . ?
C3 C4 C5 103.9(3) . . ?
C6 N3 N4 107.6(3) . . ?
C6 N3 Cu2 133.8(2) . . ?
N4 N3 Cu2 118.14(19) . . ?
C6 N3 Cu3 143.7(2) . . ?
N4 N3 Cu3 36.16(13) . . ?
Cu2 N3 Cu3 82.03(8) . . ?
C11 N6 N5 107.7(3) . . ?
C11 N6 Cu1 129.8(2) . . ?
N5 N6 Cu1 121.48(18) . . ?
C11 N6 Cu3 142.8(2) . . ?
N5 N6 Cu3 35.13(12) . . ?
Cu1 N6 Cu3 86.65(8) . . ?
C1 O2 Cu1 126.5(2) . . ?
C3 N1 N2 107.7(3) . . ?
C3 N1 Cu1 130.9(2) . . ?
N2 N1 Cu1 121.35(19) . . ?
C3 N1 Cu2 143.6(2) . . ?
N2 N1 Cu2 36.33(13) . . ?
Cu1 N1 Cu2 85.49(9) . . ?
C17 N10 N9 110.5(3) . . ?
O2 C1 O3 128.5(3) . . ?
N3 C6 C7 110.5(3) . . ?
N3 C6 Cu2 27.67(16) . . ?
C7 C6 Cu2 137.8(2) . . ?
C6 C7 C8 104.3(3) . . ?
N4 C8 C7 109.7(3) . . ?
N4 C8 Cu3 28.47(16) . . ?
C7 C8 Cu3 138.1(3) . . ?
C5 N2 N1 107.7(3) . . ?
C5 N2 Cu2 132.4(2) . . ?
N1 N2 Cu2 119.47(19) . . ?
C5 N2 Cu1 142.5(2) . . ?
N1 N2 Cu1 34.98(13) . . ?
Cu2 N2 Cu1 84.95(8) . . ?
N8 N7 C12 105.6(3) . . ?
N8 N7 Cu2 122.3(2) . . ?
C12 N7 Cu2 132.1(2) . . ?
C2 O4 Cu1 127.1(2) . . ?
C8 N4 N3 107.9(3) . . ?
C8 N4 Cu3 132.5(2) . . ?
N3 N4 Cu3 119.57(19) . . ?
C8 N4 Cu2 144.6(2) . . ?
N3 N4 Cu2 37.04(13) . . ?
Cu3 N4 Cu2 82.59(8) . . ?
O5 C2 O4 124.6(3) . . ?
O5 C2 Cu1 157.4(3) . . ?
O4 C2 Cu1 33.06(15) . . ?
C1 O3 Cu2 128.9(2) . 1_455 ?
C1 O3 Cu3 127.9(3) . 1_455 ?
Cu2 O3 Cu3 77.21(7) 1_455 1_455 ?
N6 C11 C10 109.8(3) . . ?
N6 C11 Cu1 29.90(14) . . ?
C10 C11 Cu1 138.9(2) . . ?
C2 O5 Cu3 144.3(3) . 2_556 ?
N2 C5 C4 110.0(3) . . ?
N2 C5 Cu2 28.52(15) . . ?
C4 C5 Cu2 138.0(2) . . ?
N5 C9 C10 110.9(3) . . ?
N5 C9 Cu3 28.95(15) . . ?
C10 C9 Cu3 139.9(2) . . ?
C15 N9 N10 105.7(3) . . ?
C15 N9 Cu3 127.1(2) . . ?
N10 N9 Cu3 126.7(2) . . ?
C17 C16 C15 104.9(3) . . ?
N1 C3 C4 110.7(3) . . ?
N1 C3 Cu1 29.39(14) . . ?
C4 C3 Cu1 140.0(2) . . ?
N10 C17 C16 107.8(3) . . ?
N9 C15 C16 111.1(3) . . ?
N9 C15 Cu3 32.41(16) . . ?
C16 C15 Cu3 142.8(3) . . ?
N7 N8 C14 110.7(3) . . ?
N7 N8 Cu2 35.35(14) . . ?
C14 N8 Cu2 146.0(2) . . ?
C12 C13 C14 104.6(3) . . ?
N7 C12 C13 110.9(3) . . ?
N8 C14 C13 108.1(3) . . ?

loop_
_geom_bond_atom_site_label_1
_geom_bond_atom_site_label_2
_geom_bond_distance
_geom_bond_site_symmetry_2
_geom_bond_publ_flag
Cu1 N1 1.939(2) . ?
Cu1 N6 1.941(2) . ?
Cu1 O1 2.0061(19) . ?
Cu1 O4 2.029(2) . ?
Cu1 O2 2.304(2) . ?
Cu1 N2 2.888(2) . ?
Cu1 N5 2.895(3) . ?
Cu1 C2 2.966(4) . ?
Cu1 C3 2.988(3) . ?
Cu1 C11 2.991(3) . ?
Cu1 Cu2 3.3452(5) . ?
Cu1 Cu3 3.3927(5) . ?
Cu2 N3 1.950(3) . ?
Cu2 N2 1.962(3) . ?
Cu2 O1 2.0003(19) . ?
Cu2 N7 2.014(3) . ?
Cu2 O3 2.436(2) 1_655 ?
Cu2 N4 2.855(3) . ?
Cu2 N1 2.883(2) . ?
Cu2 N8 2.943(3) . ?
Cu2 C6 3.031(3) . ?
Cu2 C5 3.032(3) . ?
Cu2 Cu3 3.2436(5) . ?
Cu3 N5 1.950(3) . ?
Cu3 N4 1.951(3) . ?
Cu3 O1 2.0028(19) . ?
Cu3 N9 2.024(3) . ?
Cu3 O3 2.748(3) 1_655 ?
Cu3 O5 2.774(3) 2_546 ?
Cu3 N3 2.876(2) . ?
Cu3 N6 2.898(2) . ?
Cu3 C15 3.013(3) . ?
Cu3 C9 3.014(3) . ?
Cu3 C8 3.020(4) . ?
C10 C9 1.363(5) . ?
C10 C11 1.382(5) . ?
N5 C9 1.344(4) . ?
N5 N6 1.361(4) . ?
C4 C3 1.370(5) . ?
C4 C5 1.386(5) . ?
N3 C6 1.334(4) . ?
N3 N4 1.359(4) . ?
N6 C11 1.350(4) . ?
O2 C1 1.228(4) . ?
N1 C3 1.335(4) . ?
N1 N2 1.357(3) . ?
N10 C17 1.341(5) . ?
N10 N9 1.345(4) . ?
C1 O3 1.232(4) . ?
C6 C7 1.370(5) . ?
C7 C8 1.385(5) . ?
C8 N4 1.338(4) . ?
N2 C5 1.340(4) . ?
N7 N8 1.325(4) . ?
N7 C12 1.343(4) . ?
O4 C2 1.261(4) . ?
C2 O5 1.225(5) . ?
O3 Cu2 2.436(2) 1_455 ?
O3 Cu3 2.748(3) 1_455 ?
O5 Cu3 2.774(3) 2_556 ?
N9 C15 1.323(4) . ?
C16 C17 1.364(6) . ?
C16 C15 1.379(5) . ?
N8 C14 1.334(4) . ?
C13 C12 1.362(5) . ?
C13 C14 1.367(5) . ?
